data_7236791
loop_
_publ_author_name
'Zhao, Zifeng'
'Yu, Gang'
'Chang, Qiaowen'
'Liu, Xiaochen'
'Liu, Yang'
'Wang, Liding'
'Liu, Zhiwei'
'Bian, Zuqiang'
'Liu, Weiping'
'Huang, Chunhui'

_publ_section_title
;
 Carbazolylphosphines and carbazolylphosphine oxides: facilely synthesized
 host materials with tunable mobilities and high triplet energy levels for
 blue phosphorescent OLEDs
;
_journal_issue 29
_journal_name_full 'Journal of Materials Chemistry C'
_journal_page_first 7344
_journal_paper_doi 10.1039/C7TC01594A
_journal_volume 5
_journal_year 2017
_chemical_formula_moiety 'C36 H24 N3 O P'
_chemical_formula_sum 'C36 H24 N3 O P'
_chemical_formula_weight 545.59
_chemical_name_common TCPO
_chemical_name_systematic 'tri(9H-carbazol-9-yl)phosphine oxide'
_space_group_crystal_system monoclinic
_space_group_IT_number 14
_space_group_name_Hall '-P 2ybc'
_space_group_name_H-M_alt 'P 1 21/c 1'
_symmetry_Int_Tables_number 14
_atom_sites_solution_primary direct
_audit_creation_date 2017-06-12
_audit_creation_method
;
Olex2 1.2
(compiled 2016.02.19 svn.r3266 for OlexSys, GUI svn.r5155)
;
_audit_update_record
;
2017-06-13 deposited with the CCDC.
2017-07-17 downloaded from the CCDC.
;
_cell_angle_alpha 90
_cell_angle_beta 102.540(3)
_cell_angle_gamma 90
_cell_formula_units_Z 4
_cell_length_a 16.8479(5)
_cell_length_b 8.9589(2)
_cell_length_c 18.2273(5)
_cell_measurement_reflns_used 20321
_cell_measurement_temperature 180.0(3)
_cell_measurement_theta_max 30.1740
_cell_measurement_theta_min 3.9300
_cell_volume 2685.57(13)
_computing_cell_refinement 'CrysAlisPro 1.171.39.16b (Rigaku OD, 2015)'
_computing_data_collection 'CrysAlisPro 1.171.39.16b (Rigaku OD, 2015)'
_computing_data_reduction 'CrysAlisPro 1.171.39.16b (Rigaku OD, 2015)'
_computing_molecular_graphics 'Olex2 (Dolomanov et al., 2009)'
_computing_publication_material 'Olex2 (Dolomanov et al., 2009)'
_computing_structure_refinement 'olex2.refine (Bourhis et al., 2015)'
_computing_structure_solution 'ShelXS (Sheldrick, 2008)'
_diffrn_ambient_environment N~2~
_diffrn_ambient_temperature 180.0(3)
_diffrn_detector 'CCD plate'
_diffrn_measured_fraction_theta_full 0.9908
_diffrn_measured_fraction_theta_max 0.9908
_diffrn_measurement_details
;
List of Runs (angles in degrees, time in seconds):

  # Type    Start    End  Width  t~exp~   \w     \q     \k     \f   Frames
#--------------------------------------------------------------------------
  1  \w     -5.00  88.00   0.50    1.00    --   -1.70  57.00   0.00  186
  2  \w      3.00  29.00   0.50    1.00    --    1.90  57.00  90.00   52
  3  \w      4.00  90.00   0.50    1.00    --    1.90  57.00 120.00  172
  4  \w     52.00  78.00   0.50    1.00    --    1.90  57.00 -30.00   52
  5  \w     54.00  87.00   0.50    1.00    --    1.90  57.00 150.00   66
  6  \w    -19.00  86.00   0.50    1.00    --    1.90  57.00  60.00  210
  7  \w     37.00  83.00   0.50    1.00    --    1.90  57.00  90.00   92
  8  \w    -20.00  18.00   0.50    1.00    --    1.90  57.00 -30.00   76
  9  \w     66.00  91.00   0.50    1.00    --    1.90  57.00 -60.00   50
 10  \w    -20.00  11.00   0.50    1.00    --    1.90  57.00 -60.00   62
;
_diffrn_measurement_device 'four-circle diffractometer'
_diffrn_measurement_device_type 'XtaLAB Pro: Kappa single'
_diffrn_measurement_method '\w scans'
_diffrn_orient_matrix_type 'CrysAlisPro convention (1999,Acta A55,543-557)'
_diffrn_orient_matrix_UB_11 0.0368675000
_diffrn_orient_matrix_UB_12 -0.0320706000
_diffrn_orient_matrix_UB_13 -0.0052035000
_diffrn_orient_matrix_UB_21 -0.0104962000
_diffrn_orient_matrix_UB_22 -0.0684716000
_diffrn_orient_matrix_UB_23 0.0149716000
_diffrn_orient_matrix_UB_31 -0.0197855000
_diffrn_orient_matrix_UB_32 -0.0234882000
_diffrn_orient_matrix_UB_33 -0.0365769000
_diffrn_radiation_monochromator graphite
_diffrn_radiation_probe x-ray
_diffrn_radiation_type 'Mo K\a'
_diffrn_radiation_wavelength 0.71073
_diffrn_reflns_av_R_equivalents 0.0292
_diffrn_reflns_av_unetI/netI 0.0186
_diffrn_reflns_limit_h_max 23
_diffrn_reflns_limit_h_min -22
_diffrn_reflns_limit_k_max 12
_diffrn_reflns_limit_k_min -12
_diffrn_reflns_limit_l_max 25
_diffrn_reflns_limit_l_min -24
_diffrn_reflns_number 52870
_diffrn_reflns_theta_full 28.6995
_diffrn_reflns_theta_max 28.70
_diffrn_reflns_theta_min 3.63
_diffrn_source 'fine-focus sealed X-ray tube'
_diffrn_source_type 'Enhance (Mo) X-ray Source'
_exptl_absorpt_coefficient_mu 0.139
_exptl_absorpt_correction_T_max 1.000
_exptl_absorpt_correction_T_min 0.732
_exptl_absorpt_correction_type gaussian
_exptl_absorpt_process_details
;
CrysAlisPro 1.171.39.16b (Rigaku Oxford Diffraction, 2015)
Numerical absorption correction based on gaussian integration over
			a multifaceted crystal model
Empirical absorption correction using spherical harmonics,
 implemented in SCALE3 ABSPACK scaling algorithm.
;
_exptl_crystal_colour 'clear colourless'
_exptl_crystal_colour_lustre clear
_exptl_crystal_colour_primary colourless
_exptl_crystal_density_diffrn 1.3493
_exptl_crystal_description block
_exptl_crystal_F_000 1136.8518
_exptl_crystal_preparation ', Luminescent'
_exptl_crystal_recrystallization_method Sublimation
_exptl_crystal_size_max 0.28
_exptl_crystal_size_mid 0.244
_exptl_crystal_size_min 0.194
_refine_diff_density_max 0.3315
_refine_diff_density_min -0.3725
_refine_diff_density_rms 0.0455
_refine_ls_d_res_high 0.7400
_refine_ls_d_res_low 5.6113
_refine_ls_goodness_of_fit_ref 1.0336
_refine_ls_hydrogen_treatment constr
_refine_ls_matrix_type full
_refine_ls_number_constraints 48
_refine_ls_number_parameters 369
_refine_ls_number_reflns 6883
_refine_ls_number_restraints 0
_refine_ls_restrained_S_all 1.0336
_refine_ls_R_factor_all 0.0387
_refine_ls_R_factor_gt 0.0345
_refine_ls_shift/su_max 0.0000
_refine_ls_shift/su_mean 0.0000
_refine_ls_structure_factor_coef Fsqd
_refine_ls_weighting_details 'w=1/[\s^2^(Fo^2^)+(0.0476P)^2^+0.9444P] where P=(Fo^2^+2Fc^2^)/3'
_refine_ls_weighting_scheme calc
_refine_ls_wR_factor_gt 0.0913
_refine_ls_wR_factor_ref 0.0938
_reflns_Friedel_coverage 0.0
_reflns_limit_h_max 22
_reflns_limit_h_min -22
_reflns_limit_k_max 12
_reflns_limit_k_min 0
_reflns_limit_l_max 24
_reflns_limit_l_min 0
_reflns_number_gt 6182
_reflns_number_total 6883
_reflns_threshold_expression I>=2u(I)
_cod_data_source_file c7tc01594a1.cif
_cod_data_source_block TCPO
_cod_original_cell_volume 2685.57(12)
_cod_database_code 7236791
_chemical_oxdiff_formula 'C36 H24 N3 P O'
_reflns_odcompleteness_completeness 99.63
_reflns_odcompleteness_iscentric 1
_reflns_odcompleteness_theta 27.42
_olex2_refinement_description
;
1. Fixed Uiso
 At 1.2 times of:
  All C(H) groups
2.a Aromatic/amide H refined with riding coordinates:
 C35(H35), C14(H14), C2(H2), C11(H11), C15(H15), C26(H26), C17(H17), C27(H27),
 C23(H23), C22(H22), C20(H20), C3(H3), C9(H9), C5(H5), C28(H28), C32(H32),
 C34(H34), C21(H21), C29(H29), C10(H10), C33(H33), C4(H4), C8(H8), C16(H16)
;
_olex2_submission_special_instructions 'No special instructions were received'
_oxdiff_exptl_absorpt_empirical_details
;
Empirical correction (ABSPACK) includes:
- Absorption correction using spherical harmonics
- Frame scaling
- Detector area scaling
;
_oxdiff_exptl_absorpt_empirical_full_max 1.085
_oxdiff_exptl_absorpt_empirical_full_min 0.947

loop_
_space_group_symop_id
_space_group_symop_operation_xyz
1 x,y,z
2 -x,y+1/2,-z+1/2
3 -x,-y,-z
4 x,-y-1/2,z-1/2

loop_
_atom_site_label
_atom_site_type_symbol
_atom_site_fract_x
_atom_site_fract_y
_atom_site_fract_z
_atom_site_U_iso_or_equiv
_atom_site_adp_type
_atom_site_occupancy
_atom_site_refinement_flags_posn
P1 P 0.214551(15) 0.16448(3) 0.180469(14) 0.01701(7) Uani 1.000000 .
O1 O 0.17703(5) 0.03666(8) 0.13591(5) 0.02591(17) Uani 1.000000 .
N2 N 0.26313(5) 0.27928(9) 0.13225(5) 0.01890(17) Uani 1.000000 .
N3 N 0.28625(5) 0.11289(9) 0.25501(5) 0.01889(17) Uani 1.000000 .
N1 N 0.14631(5) 0.26822(10) 0.21068(5) 0.01967(17) Uani 1.000000 .
C35 C 0.39422(7) 0.31789(13) 0.27081(6) 0.0275(2) Uani 1.000000 .
H35 H 0.35836(7) 0.39432(13) 0.24754(6) 0.0330(3) Uiso 1.000000 R
C13 C 0.25146(6) 0.43308(11) 0.11128(6) 0.02022(19) Uani 1.000000 .
C12 C 0.07391(6) 0.31601(12) 0.15906(6) 0.0220(2) Uani 1.000000 .
C36 C 0.36647(6) 0.17320(12) 0.27831(6) 0.0202(2) Uani 1.000000 .
C1 C 0.14404(6) 0.33049(11) 0.28250(6) 0.0204(2) Uani 1.000000 .
C19 C 0.33493(6) 0.32718(13) 0.04047(6) 0.0246(2) Uani 1.000000 .
C30 C 0.36977(7) -0.06989(12) 0.32056(6) 0.0247(2) Uani 1.000000 .
C25 C 0.28920(7) -0.03615(11) 0.28456(6) 0.0211(2) Uani 1.000000 .
C31 C 0.41845(6) 0.06184(13) 0.31636(6) 0.0236(2) Uani 1.000000 .
C14 C 0.20964(7) 0.54550(12) 0.13961(7) 0.0257(2) Uani 1.000000 .
H14 H 0.18369(7) 0.52714(12) 0.18008(7) 0.0309(3) Uiso 1.000000 R
C24 C 0.31586(6) 0.21722(12) 0.08876(5) 0.0210(2) Uani 1.000000 .
C2 C 0.19803(7) 0.31488(13) 0.35177(6) 0.0267(2) Uani 1.000000 .
H2 H 0.24660(7) 0.25834(13) 0.35668(6) 0.0320(3) Uiso 1.000000 R
C7 C 0.02885(6) 0.40754(12) 0.19731(7) 0.0255(2) Uani 1.000000 .
C6 C 0.07197(6) 0.41455(12) 0.27524(6) 0.0252(2) Uani 1.000000 .
C11 C 0.04856(7) 0.28473(14) 0.08260(7) 0.0286(2) Uani 1.000000 .
H11 H 0.07952(7) 0.22229(14) 0.05728(7) 0.0344(3) Uiso 1.000000 R
C15 C 0.20722(8) 0.68622(13) 0.10640(7) 0.0326(3) Uani 1.000000 .
H15 H 0.17869(8) 0.76464(13) 0.12451(7) 0.0392(3) Uiso 1.000000 R
C26 C 0.22584(8) -0.13628(13) 0.28297(7) 0.0283(2) Uani 1.000000 .
H26 H 0.17150(8) -0.11199(13) 0.25902(7) 0.0340(3) Uiso 1.000000 R
C18 C 0.29361(6) 0.46260(12) 0.05386(6) 0.0243(2) Uani 1.000000 .
C17 C 0.28996(8) 0.60447(14) 0.02117(7) 0.0332(3) Uani 1.000000 .
H17 H 0.31739(8) 0.62461(14) -0.01812(7) 0.0398(3) Uiso 1.000000 R
C27 C 0.24536(10) -0.27391(14) 0.31801(7) 0.0375(3) Uani 1.000000 .
H27 H 0.20323(10) -0.34399(14) 0.31878(7) 0.0450(4) Uiso 1.000000 R
C23 C 0.34534(7) 0.07172(13) 0.08930(6) 0.0270(2) Uani 1.000000 .
H23 H 0.33288(7) -0.00143(13) 0.12282(6) 0.0324(3) Uiso 1.000000 R
C22 C 0.39396(8) 0.03812(16) 0.03849(7) 0.0351(3) Uani 1.000000 .
H22 H 0.41425(8) -0.06047(16) 0.03681(7) 0.0421(3) Uiso 1.000000 R
C20 C 0.38491(7) 0.29134(17) -0.00909(7) 0.0343(3) Uani 1.000000 .
H20 H 0.39905(7) 0.36493(17) -0.04154(7) 0.0411(3) Uiso 1.000000 R
C3 C 0.17819(8) 0.38515(15) 0.41350(7) 0.0345(3) Uani 1.000000 .
H3 H 0.21431(8) 0.37678(15) 0.46121(7) 0.0413(3) Uiso 1.000000 R
C9 C -0.06918(8) 0.44259(17) 0.08173(9) 0.0414(3) Uani 1.000000 .
H9 H -0.11822(8) 0.48572(17) 0.05432(9) 0.0497(4) Uiso 1.000000 R
C5 C 0.05321(8) 0.48272(15) 0.33843(8) 0.0358(3) Uani 1.000000 .
H5 H 0.00447(8) 0.53855(15) 0.33409(8) 0.0430(3) Uiso 1.000000 R
C28 C 0.32538(10) -0.31108(14) 0.35199(7) 0.0421(3) Uani 1.000000 .
H28 H 0.33693(10) -0.40675(14) 0.37422(7) 0.0506(4) Uiso 1.000000 R
C32 C 0.50097(7) 0.09283(16) 0.34382(7) 0.0339(3) Uani 1.000000 .
H32 H 0.53671(7) 0.01800(16) 0.36899(7) 0.0407(3) Uiso 1.000000 R
C34 C 0.47666(8) 0.34601(16) 0.29879(7) 0.0355(3) Uani 1.000000 .
H34 H 0.49736(8) 0.44334(16) 0.29406(7) 0.0426(3) Uiso 1.000000 R
C21 C 0.41342(8) 0.14613(18) -0.00988(7) 0.0387(3) Uani 1.000000 .
H21 H 0.44665(8) 0.11990(18) -0.04385(7) 0.0465(4) Uiso 1.000000 R
C29 C 0.38803(9) -0.21058(14) 0.35374(7) 0.0362(3) Uani 1.000000 .
H29 H 0.44238(9) -0.23629(14) 0.37696(7) 0.0435(3) Uiso 1.000000 R
C10 C -0.02414(8) 0.34912(15) 0.04505(8) 0.0371(3) Uani 1.000000 .
H10 H -0.04358(8) 0.32887(15) -0.00691(8) 0.0445(3) Uiso 1.000000 R
C33 C 0.52953(7) 0.23419(18) 0.33366(7) 0.0388(3) Uani 1.000000 .
H33 H 0.58575(7) 0.25568(18) 0.35055(7) 0.0466(4) Uiso 1.000000 R
C4 C 0.10660(9) 0.46771(15) 0.40730(8) 0.0390(3) Uani 1.000000 .
H4 H 0.09458(9) 0.51368(15) 0.45059(8) 0.0467(4) Uiso 1.000000 R
C8 C -0.04332(7) 0.47334(15) 0.15762(8) 0.0358(3) Uani 1.000000 .
H8 H -0.07388(7) 0.53780(15) 0.18233(8) 0.0430(3) Uiso 1.000000 R
C16 C 0.24563(8) 0.71485(13) 0.04720(8) 0.0363(3) Uani 1.000000 .
H16 H 0.24128(8) 0.81092(13) 0.02462(8) 0.0436(3) Uiso 1.000000 R

loop_
_atom_site_aniso_label
_atom_site_aniso_U_11
_atom_site_aniso_U_22
_atom_site_aniso_U_33
_atom_site_aniso_U_12
_atom_site_aniso_U_13
_atom_site_aniso_U_23
P1 0.01766(12) 0.01350(12) 0.01976(13) 0.00090(8) 0.00382(9) 0.00045(8)
O1 0.0288(4) 0.0175(3) 0.0295(4) -0.0014(3) 0.0023(3) -0.0029(3)
N2 0.0220(4) 0.0156(4) 0.0200(4) 0.0026(3) 0.0066(3) 0.0013(3)
N3 0.0183(4) 0.0157(4) 0.0228(4) 0.0010(3) 0.0047(3) 0.0035(3)
N1 0.0171(4) 0.0212(4) 0.0202(4) 0.0029(3) 0.0029(3) 0.0008(3)
C35 0.0295(5) 0.0291(5) 0.0224(5) -0.0067(4) 0.0022(4) 0.0033(4)
C13 0.0207(4) 0.0167(4) 0.0212(5) -0.0020(4) -0.0002(4) 0.0027(4)
C12 0.0165(4) 0.0211(5) 0.0273(5) 0.0005(4) 0.0025(4) 0.0045(4)
C36 0.0188(4) 0.0249(5) 0.0172(4) 0.0004(4) 0.0049(4) 0.0004(4)
C1 0.0216(5) 0.0171(4) 0.0236(5) 0.0004(4) 0.0077(4) 0.0003(4)
C19 0.0210(5) 0.0330(6) 0.0186(5) -0.0027(4) 0.0020(4) 0.0023(4)
C30 0.0314(5) 0.0235(5) 0.0192(5) 0.0086(4) 0.0054(4) 0.0007(4)
C25 0.0290(5) 0.0163(4) 0.0198(5) 0.0043(4) 0.0089(4) 0.0027(4)
C31 0.0231(5) 0.0292(5) 0.0186(5) 0.0070(4) 0.0049(4) -0.0008(4)
C14 0.0281(5) 0.0171(5) 0.0303(5) -0.0010(4) 0.0026(4) -0.0007(4)
C24 0.0188(4) 0.0270(5) 0.0168(4) 0.0020(4) 0.0032(4) -0.0003(4)
C2 0.0286(5) 0.0257(5) 0.0251(5) 0.0051(4) 0.0046(4) 0.0004(4)
C7 0.0189(5) 0.0237(5) 0.0342(6) 0.0023(4) 0.0063(4) 0.0043(4)
C6 0.0230(5) 0.0221(5) 0.0320(6) 0.0030(4) 0.0092(4) 0.0018(4)
C11 0.0252(5) 0.0303(6) 0.0279(6) -0.0004(4) 0.0004(4) 0.0030(4)
C15 0.0364(6) 0.0162(5) 0.0396(7) -0.0004(4) -0.0044(5) -0.0004(4)
C26 0.0366(6) 0.0226(5) 0.0275(5) -0.0036(4) 0.0107(5) 0.0022(4)
C18 0.0225(5) 0.0271(5) 0.0210(5) -0.0050(4) -0.0003(4) 0.0046(4)
C17 0.0340(6) 0.0325(6) 0.0295(6) -0.0099(5) -0.0009(5) 0.0121(5)
C27 0.0635(9) 0.0216(5) 0.0289(6) -0.0090(5) 0.0134(6) 0.0021(5)
C23 0.0267(5) 0.0301(6) 0.0245(5) 0.0073(4) 0.0061(4) -0.0006(4)
C22 0.0294(6) 0.0454(7) 0.0307(6) 0.0130(5) 0.0074(5) -0.0059(5)
C20 0.0275(6) 0.0539(8) 0.0231(5) -0.0033(5) 0.0090(4) 0.0040(5)
C3 0.0442(7) 0.0336(6) 0.0250(5) 0.0056(5) 0.0063(5) -0.0022(5)
C9 0.0227(5) 0.0453(8) 0.0503(8) 0.0053(5) -0.0052(5) 0.0127(6)
C5 0.0367(6) 0.0332(6) 0.0413(7) 0.0118(5) 0.0169(5) -0.0016(5)
C28 0.0783(10) 0.0192(5) 0.0269(6) 0.0075(6) 0.0071(6) 0.0060(4)
C32 0.0236(5) 0.0489(7) 0.0270(6) 0.0091(5) 0.0005(4) -0.0046(5)
C34 0.0335(6) 0.0467(7) 0.0257(6) -0.0173(5) 0.0050(5) -0.0006(5)
C21 0.0280(6) 0.0638(9) 0.0269(6) 0.0068(6) 0.0113(5) -0.0049(6)
C29 0.0525(8) 0.0271(6) 0.0260(6) 0.0164(5) 0.0017(5) 0.0035(5)
C10 0.0291(6) 0.0410(7) 0.0349(6) -0.0027(5) -0.0070(5) 0.0079(5)
C33 0.0222(5) 0.0623(9) 0.0311(6) -0.0079(6) 0.0038(5) -0.0072(6)
C4 0.0515(8) 0.0366(7) 0.0327(6) 0.0091(6) 0.0178(6) -0.0058(5)
C8 0.0214(5) 0.0350(6) 0.0505(8) 0.0082(5) 0.0066(5) 0.0071(6)
C16 0.0413(7) 0.0212(5) 0.0392(7) -0.0080(5) -0.0072(5) 0.0112(5)

loop_
_atom_type_symbol
_atom_type_scat_dispersion_real
_atom_type_scat_dispersion_imag
_atom_type_scat_Cromer_Mann_a1
_atom_type_scat_Cromer_Mann_a2
_atom_type_scat_Cromer_Mann_a3
_atom_type_scat_Cromer_Mann_a4
_atom_type_scat_Cromer_Mann_b1
_atom_type_scat_Cromer_Mann_b2
_atom_type_scat_Cromer_Mann_b3
_atom_type_scat_Cromer_Mann_b4
_atom_type_scat_Cromer_Mann_c
_atom_type_scat_source
_atom_type_scat_dispersion_source
H 0.00000 0.00000 0.49300 0.32291 0.14019 0.04081 10.51090 26.12570 3.14236 57.79970 0.0030380000826 'International Tables Volume C Table 6.1.1.4 (pp. 500-502)' 'Henke, Gullikson and Davis, At. Data and Nucl. Data Tables, 1993, 54, 2'
C 0.00347 0.00161 2.31000 1.02000 1.58860 0.86500 20.84390 10.20750 0.56870 51.65120 0.215599998832 'International Tables Volume C Table 6.1.1.4 (pp. 500-502)' 'Henke, Gullikson and Davis, At. Data and Nucl. Data Tables, 1993, 54, 2'
N 0.00653 0.00323 12.21260 3.13220 2.01250 1.16630 0.00570 9.89330 28.99750 0.58260 -11.5290002823 'International Tables Volume C Table 6.1.1.4 (pp. 500-502)' 'Henke, Gullikson and Davis, At. Data and Nucl. Data Tables, 1993, 54, 2'
O 0.01158 0.00611 3.04850 2.28680 1.54630 0.86700 13.27710 5.70110 0.32390 32.90890 0.250800013542 'International Tables Volume C Table 6.1.1.4 (pp. 500-502)' 'Henke, Gullikson and Davis, At. Data and Nucl. Data Tables, 1993, 54, 2'
P 0.10434 0.09671 6.43450 4.17910 1.78000 1.49080 1.90670 27.15700 0.52600 68.16450 1.11489999294 'International Tables Volume C Table 6.1.1.4 (pp. 500-502)' 'Henke, Gullikson and Davis, At. Data and Nucl. Data Tables, 1993, 54, 2'

loop_
_exptl_crystal_face_index_h
_exptl_crystal_face_index_k
_exptl_crystal_face_index_l
_exptl_crystal_face_perp_dist
5 8 18 0.1471
-6 -11 -10 0.0957
-7 -6 -19 0.1197
6 2 23 0.1204
1 -8 18 0.1145
-3 -12 7 0.1118
-14 -4 -15 0.1090
-10 3 -19 0.1443
-8 12 2 0.1243
9 11 3 0.1183
-1 4 -24 0.1577
7 -4 -24 0.1103
23 1 1 0.1130
21 -2 -15 0.1282
10 -11 -3 0.1024
3 -10 -15 0.1069
-24 -1 5 0.0666
-21 6 2 0.0989
-18 2 -11 0.1133
14 0 -24 0.1184
22 4 1 0.1143
22 -4 3 0.1167
-19 -7 5 0.0735
-15 1 23 0.0894

loop_
_geom_angle_atom_site_label_1
_geom_angle_atom_site_label_2
_geom_angle_atom_site_label_3
_geom_angle
N2 P1 O1 112.93(5)
N3 P1 O1 112.47(4)
N3 P1 N2 104.26(4)
N1 P1 O1 111.98(5)
N1 P1 N2 106.38(4)
N1 P1 N3 108.32(4)
C13 N2 P1 132.50(7)
C24 N2 P1 119.09(7)
C24 N2 C13 107.03(8)
C36 N3 P1 127.20(7)
C25 N3 P1 121.38(7)
C25 N3 C36 106.61(8)
C12 N1 P1 120.02(7)
C1 N1 P1 132.74(7)
C1 N1 C12 107.21(8)
C34 C35 C36 117.41(11)
C14 C13 N2 130.46(10)
C18 C13 N2 108.43(9)
C18 C13 C14 121.09(10)
C7 C12 N1 108.88(9)
C11 C12 N1 128.88(10)
C11 C12 C7 122.23(10)
C35 C36 N3 129.54(10)
C31 C36 N3 108.97(9)
C31 C36 C35 121.42(10)
C2 C1 N1 130.37(9)
C6 C1 N1 108.40(9)
C6 C1 C2 121.19(10)
C18 C19 C24 107.39(9)
C20 C19 C24 119.69(11)
C20 C19 C18 132.91(11)
C31 C30 C25 107.48(9)
C29 C30 C25 119.55(11)
C29 C30 C31 132.93(11)
C30 C25 N3 109.03(9)
C26 C25 N3 128.91(10)
C26 C25 C30 122.02(10)
C30 C31 C36 107.75(9)
C32 C31 C36 119.96(11)
C32 C31 C30 132.27(11)
C15 C14 C13 117.56(11)
C19 C24 N2 109.27(9)
C23 C24 N2 128.66(10)
C23 C24 C19 122.06(10)
C3 C2 C1 117.57(10)
C6 C7 C12 107.60(9)
C8 C7 C12 119.46(11)
C8 C7 C6 132.93(11)
C7 C6 C1 107.88(9)
C5 C6 C1 119.97(11)
C5 C6 C7 132.13(10)
C10 C11 C12 117.00(12)
C16 C15 C14 121.74(12)
C27 C26 C25 117.22(12)
C19 C18 C13 107.83(9)
C17 C18 C13 120.21(11)
C17 C18 C19 131.96(11)
C16 C17 C18 118.70(11)
C28 C27 C26 121.53(12)
C22 C23 C24 117.15(11)
C21 C22 C23 121.46(12)
C21 C20 C19 118.68(12)
C4 C3 C2 121.88(12)
C8 C9 C10 120.84(11)
C4 C5 C6 119.09(11)
C29 C28 C27 120.92(11)
C33 C32 C31 118.81(12)
C33 C34 C35 121.49(12)
C20 C21 C22 120.94(11)
C28 C29 C30 118.71(12)
C9 C10 C11 121.70(12)
C34 C33 C32 120.78(11)
C5 C4 C3 120.29(11)
C9 C8 C7 118.76(12)
C17 C16 C15 120.57(11)

loop_
_geom_bond_atom_site_label_1
_geom_bond_atom_site_label_2
_geom_bond_distance
P1 O1 1.4655(8)
P1 N2 1.6771(9)
P1 N3 1.6751(9)
P1 N1 1.6625(9)
N2 C13 1.4320(12)
N2 C24 1.4257(12)
N3 C36 1.4317(13)
N3 C25 1.4366(12)
N1 C12 1.4346(13)
N1 C1 1.4312(13)
C35 C36 1.3948(15)
C35 C34 1.3947(16)
C13 C14 1.3911(15)
C13 C18 1.4117(15)
C12 C7 1.4016(15)
C12 C11 1.3946(16)
C36 C31 1.4069(14)
C1 C2 1.3937(15)
C1 C6 1.4103(14)
C19 C24 1.4040(15)
C19 C18 1.4456(16)
C19 C20 1.3995(16)
C30 C25 1.4064(15)
C30 C31 1.4485(16)
C30 C29 1.4029(15)
C25 C26 1.3899(15)
C31 C32 1.3995(16)
C14 C15 1.3952(15)
C24 C23 1.3942(15)
C2 C3 1.3919(16)
C7 C6 1.4496(16)
C7 C8 1.4027(15)
C6 C5 1.3992(16)
C11 C10 1.3919(16)
C15 C16 1.397(2)
C26 C27 1.3947(16)
C18 C17 1.3994(15)
C17 C16 1.384(2)
C27 C28 1.396(2)
C23 C22 1.3959(16)
C22 C21 1.395(2)
C20 C21 1.388(2)
C3 C4 1.3984(19)
C9 C10 1.394(2)
C9 C8 1.385(2)
C5 C4 1.383(2)
C28 C29 1.382(2)
C32 C33 1.381(2)
C34 C33 1.398(2)

loop_
_exptl_oxdiff_crystal_face_indexfrac_h
_exptl_oxdiff_crystal_face_indexfrac_k
_exptl_oxdiff_crystal_face_indexfrac_l
_exptl_oxdiff_crystal_face_x
_exptl_oxdiff_crystal_face_y
_exptl_oxdiff_crystal_face_z
4.9236 7.9174 17.6743 -0.1644 -0.3292 -0.9299
-6.0049 -11.0171 -10.0106 0.1840 0.6675 0.7437
-7.0061 -6.0078 -19.0245 0.0334 0.2001 0.9756
6.0048 2.0008 23.0314 0.0374 0.1448 -1.0082
1.0004 -8.0152 18.0275 0.2001 0.8082 -0.4909
-3.0029 -12.0206 7.0134 0.2383 0.9596 0.0852
-14.0180 -4.0054 -15.0189 -0.3102 0.1965 0.9208
-10.0128 3.0068 -19.0268 -0.3666 -0.3856 0.8234
-8.0155 12.0190 2.0001 -0.6914 -0.7089 -0.1969
9.0107 11.0180 3.0005 -0.0368 -0.8041 -0.5468
-0.9984 4.0094 -24.0348 -0.0403 -0.6239 0.8047
7.0158 -4.0033 -24.0333 0.5121 -0.1593 0.8343
23.0349 1.0026 0.9993 0.8119 -0.2955 -0.5159
21.0353 -2.0005 -15.0222 0.9178 -0.3087 0.1803
10.0185 -11.0172 -3.0020 0.7383 0.6043 0.1704
3.0095 -10.0144 -15.0186 0.5103 0.4293 0.7250
-24.0375 -1.0033 5.0092 -0.8801 0.3960 0.3159
-21.0340 6.0086 2.0028 -0.9786 -0.1607 0.2018
-18.0263 2.0038 -11.0146 -0.6715 -0.1129 0.7125
14.0256 0.0035 -24.0349 0.6420 -0.5073 0.6015
22.0327 4.0074 0.9986 0.6786 -0.4907 -0.5666
22.0342 -4.0059 3.0036 0.9252 0.0880 -0.4517
-19.0284 -7.0129 5.0105 -0.5027 0.7549 0.3579
-15.0272 0.9982 23.0333 -0.7059 0.4342 -0.5686
